data_2016997
loop_
_publ_author_name
'Hori, Kayako'
'Kouno, Naomi'

_publ_section_title
;
 Two crystal forms of mesogenic bis(4'-cyanobiphenyl-4-yl) butanedioate
;
_journal_coeditor_code EG3008
_journal_issue 3
_journal_name_full 'Acta Crystallographica Section C'
_journal_page_first o108
_journal_page_last o110
_journal_paper_doi 10.1107/S0108270109004041
_journal_volume 65
_journal_year 2009
_chemical_formula_iupac 'C30 H20 N2 O4'
_chemical_formula_moiety 'C30 H20 N2 O4'
_chemical_formula_sum 'C30 H20 N2 O4'
_chemical_formula_weight 472.48
_chemical_melting_point 498
_chemical_name_systematic
;
bis(4'-cyanobiphenyl-4-yl) butanedioate
;
_space_group_IT_number 14
_symmetry_cell_setting monoclinic
_symmetry_space_group_name_Hall '-P 2ybc'
_symmetry_space_group_name_H-M 'P 1 21/c 1'
_atom_sites_solution_hydrogens geom
_atom_sites_solution_primary direct
_atom_sites_solution_secondary difmap
_cell_angle_alpha 90.00
_cell_angle_beta 103.06(2)
_cell_angle_gamma 90.00
_cell_formula_units_Z 2
_cell_length_a 10.478(3)
_cell_length_b 11.6064(11)
_cell_length_c 9.590(3)
_cell_measurement_reflns_used 25
_cell_measurement_temperature 200(2)
_cell_measurement_theta_max 25
_cell_measurement_theta_min 22.5
_cell_volume 1136.1(5)
_computing_cell_refinement 'PROCESS (Rigaku, 1996)'
_computing_data_collection 'PROCESS (Rigaku, 1996)'
_computing_data_reduction 'PROCESS (Rigaku, 1996)'
_computing_molecular_graphics
;
TEXSAN (Molecular Structure Corporation & Rigaku, 1996)
;
_computing_publication_material 'SHELXL97 (Sheldrick, 2008)'
_computing_structure_refinement 'SHELXL97 (Sheldrick, 2008)'
_computing_structure_solution 'SHELXS97 (Sheldrick, 2008)'
_diffrn_ambient_temperature 200(2)
_diffrn_measured_fraction_theta_full 0.986
_diffrn_measured_fraction_theta_max 0.986
_diffrn_measurement_device_type 'Rigaku AFC-7R'
_diffrn_measurement_method 2\q/\w
_diffrn_radiation_monochromator graphite
_diffrn_radiation_source 'rotating anode'
_diffrn_radiation_type CuK\a
_diffrn_radiation_wavelength 1.54178
_diffrn_reflns_av_R_equivalents 0.0359
_diffrn_reflns_av_sigmaI/netI 0.0259
_diffrn_reflns_limit_h_max 12
_diffrn_reflns_limit_h_min -12
_diffrn_reflns_limit_k_max 13
_diffrn_reflns_limit_k_min 0
_diffrn_reflns_limit_l_max 4
_diffrn_reflns_limit_l_min -11
_diffrn_reflns_number 2587
_diffrn_reflns_theta_full 68.01
_diffrn_reflns_theta_max 68.01
_diffrn_reflns_theta_min 4.33
_diffrn_standards_decay_% 0.26
_diffrn_standards_interval_count 150
_diffrn_standards_number 3
_exptl_absorpt_coefficient_mu 0.752
_exptl_absorpt_correction_T_max 0.932
_exptl_absorpt_correction_T_min 0.654
_exptl_absorpt_correction_type psi-scan
_exptl_absorpt_process_details '(North <i>et al.</i>,  1968)'
_exptl_crystal_colour colourless
_exptl_crystal_density_diffrn 1.381
_exptl_crystal_density_method 'not measured'
_exptl_crystal_description 'oval plate'
_exptl_crystal_F_000 492
_exptl_crystal_size_max 0.6
_exptl_crystal_size_mid 0.4
_exptl_crystal_size_min 0.1
_refine_diff_density_max 0.345
_refine_diff_density_min -0.237
_refine_ls_extinction_coef 0.0144(15)
_refine_ls_extinction_expression Fc^*^=kFc[1+0.001xFc^2^\l^3^/sin(2\q)]^-1/4^
_refine_ls_extinction_method 'SHELXL97 (Sheldrick, 2008)'
_refine_ls_goodness_of_fit_ref 1.115
_refine_ls_hydrogen_treatment noref
_refine_ls_matrix_type full
_refine_ls_number_parameters 164
_refine_ls_number_reflns 2033
_refine_ls_number_restraints 0
_refine_ls_restrained_S_all 1.115
_refine_ls_R_factor_all 0.0484
_refine_ls_R_factor_gt 0.0472
_refine_ls_shift/su_max 0.004
_refine_ls_shift/su_mean 0.001
_refine_ls_structure_factor_coef Fsqd
_refine_ls_weighting_details 'calc w = 1/[\s^2^(Fo^2^)+(0.0676P)^2^+0.4554P] where P=(Fo^2^+2Fc^2^)/3'
_refine_ls_weighting_scheme calc
_refine_ls_wR_factor_gt 0.1271
_refine_ls_wR_factor_ref 0.1281
_reflns_number_gt 1955
_reflns_number_total 2033
_reflns_threshold_expression I>2\s(I)
_cod_data_source_file eg3008.cif
_cod_data_source_block I
_cod_original_sg_symbol_H-M 'P 21/c'
_cod_database_code 2016997
_cod_database_fobs_code 2016997

loop_
_symmetry_equiv_pos_as_xyz
'x, y, z'
'-x, y+1/2, -z+1/2'
'-x, -y, -z'
'x, -y-1/2, z-1/2'

loop_
_atom_site_type_symbol
_atom_site_label
_atom_site_fract_x
_atom_site_fract_y
_atom_site_fract_z
_atom_site_U_iso_or_equiv
_atom_site_adp_type
_atom_site_calc_flag
_atom_site_refinement_flags
_atom_site_occupancy
_atom_site_disorder_assembly
_atom_site_disorder_group
O O1 0.34484(10) 0.04546(11) 0.22003(12) 0.0347(3) Uani d . 1 . .
O O2 0.26457(10) 0.05620(11) -0.01839(12) 0.0361(3) Uani d . 1 . .
N N1 -0.53275(16) 0.20929(14) 0.64755(19) 0.0483(4) Uani d . 1 . .
C C1 -0.44609(16) 0.19595(14) 0.59542(18) 0.0351(4) Uani d . 1 . .
C C2 -0.33566(15) 0.17836(14) 0.53109(16) 0.0293(4) Uani d . 1 . .
C C3 -0.33186(16) 0.08356(15) 0.44384(17) 0.0337(4) Uani d . 1 . .
H H3 -0.4034 0.0313 0.4235 0.040 Uiso calc R 1 . .
C C4 -0.22379(15) 0.06533(14) 0.38655(17) 0.0324(4) Uani d . 1 . .
H H4 -0.2226 0.0006 0.3263 0.039 Uiso calc R 1 . .
C C5 -0.11603(13) 0.14006(13) 0.41517(15) 0.0254(4) Uani d . 1 . .
C C6 -0.12218(15) 0.23470(13) 0.50348(17) 0.0309(4) Uani d . 1 . .
H H6 -0.0504 0.2867 0.5249 0.037 Uiso calc R 1 . .
C C7 -0.23007(16) 0.25447(14) 0.56032(17) 0.0328(4) Uani d . 1 . .
H H7 -0.2323 0.3199 0.6193 0.039 Uiso calc R 1 . .
C C8 0.00057(14) 0.11911(13) 0.35395(15) 0.0259(4) Uani d . 1 . .
C C9 0.01032(15) 0.02110(15) 0.27398(18) 0.0339(4) Uani d . 1 . .
H H9 -0.0608 -0.0316 0.2540 0.041 Uiso calc R 1 . .
C C10 0.12098(16) -0.00184(15) 0.22256(18) 0.0365(4) Uani d . 1 . .
H H10 0.1257 -0.0694 0.1680 0.044 Uiso calc R 1 . .
C C11 0.22395(14) 0.07437(14) 0.25150(16) 0.0298(4) Uani d . 1 . .
C C12 0.21658(16) 0.17443(15) 0.32509(19) 0.0384(4) Uani d . 1 . .
H H12 0.2868 0.2281 0.3407 0.046 Uiso calc R 1 . .
C C13 0.10565(16) 0.19643(15) 0.3765(2) 0.0377(4) Uani d . 1 . .
H H13 0.1008 0.2655 0.4282 0.045 Uiso calc R 1 . .
C C14 0.35332(14) 0.03680(13) 0.08143(16) 0.0276(4) Uani d . 1 . .
C C15 0.48881(14) -0.00147(14) 0.07518(16) 0.0308(4) Uani d . 1 . .
H H15A 0.5031 -0.0809 0.1130 0.037 Uiso calc R 1 . .
H H15B 0.5537 0.0492 0.1373 0.037 Uiso calc R 1 . .

loop_
_atom_site_aniso_label
_atom_site_aniso_U_11
_atom_site_aniso_U_22
_atom_site_aniso_U_33
_atom_site_aniso_U_12
_atom_site_aniso_U_13
_atom_site_aniso_U_23
O1 0.0231(6) 0.0505(7) 0.0329(6) 0.0073(5) 0.0112(4) 0.0012(5)
O2 0.0265(6) 0.0462(7) 0.0358(6) 0.0073(5) 0.0076(5) 0.0014(5)
N1 0.0426(9) 0.0467(9) 0.0643(10) 0.0064(7) 0.0301(8) 0.0022(7)
C1 0.0351(9) 0.0321(9) 0.0412(9) 0.0030(7) 0.0148(7) 0.0024(7)
C2 0.0268(8) 0.0313(8) 0.0317(8) 0.0038(6) 0.0106(6) 0.0033(6)
C3 0.0286(8) 0.0353(9) 0.0398(8) -0.0061(6) 0.0133(6) -0.0042(7)
C4 0.0319(8) 0.0318(8) 0.0362(8) -0.0048(6) 0.0131(6) -0.0082(6)
C5 0.0242(7) 0.0255(8) 0.0270(7) 0.0017(6) 0.0065(5) 0.0026(6)
C6 0.0281(8) 0.0285(8) 0.0371(8) -0.0018(6) 0.0095(6) -0.0030(6)
C7 0.0341(8) 0.0286(8) 0.0382(8) 0.0011(6) 0.0133(7) -0.0055(6)
C8 0.0239(7) 0.0261(8) 0.0282(7) 0.0012(6) 0.0067(5) 0.0026(6)
C9 0.0264(8) 0.0350(9) 0.0418(9) -0.0044(6) 0.0110(7) -0.0094(7)
C10 0.0322(9) 0.0367(9) 0.0432(9) -0.0010(7) 0.0138(7) -0.0127(7)
C11 0.0226(7) 0.0385(9) 0.0302(7) 0.0049(6) 0.0098(6) 0.0031(6)
C12 0.0293(8) 0.0363(9) 0.0534(10) -0.0072(7) 0.0173(7) -0.0070(7)
C13 0.0329(9) 0.0310(8) 0.0538(10) -0.0055(7) 0.0196(7) -0.0117(7)
C14 0.0259(8) 0.0247(7) 0.0340(8) 0.0005(6) 0.0107(6) 0.0002(6)
C15 0.0233(7) 0.0351(9) 0.0356(9) 0.0056(6) 0.0104(6) 0.0021(6)

loop_
_atom_type_symbol
_atom_type_description
_atom_type_scat_dispersion_real
_atom_type_scat_dispersion_imag
_atom_type_scat_source
C C 0.0181 0.0091 'International Tables Vol C Tables 4.2.6.8 and 6.1.1.4'
H H 0.0000 0.0000 'International Tables Vol C Tables 4.2.6.8 and 6.1.1.4'
N N 0.0311 0.0180 'International Tables Vol C Tables 4.2.6.8 and 6.1.1.4'
O O 0.0492 0.0322 'International Tables Vol C Tables 4.2.6.8 and 6.1.1.4'

loop_
_geom_angle_atom_site_label_1
_geom_angle_atom_site_label_2
_geom_angle_atom_site_label_3
_geom_angle_site_symmetry_1
_geom_angle_site_symmetry_3
_geom_angle
_geom_angle_publ_flag
C14 O1 C11 . . 119.30(11) no
N1 C1 C2 . . 179.29(19) no
C3 C2 C7 . . 119.60(14) no
C3 C2 C1 . . 120.31(15) no
C7 C2 C1 . . 120.05(15) no
C4 C3 C2 . . 119.91(14) no
C4 C3 H3 . . 120.0 no
C2 C3 H3 . . 120.0 no
C3 C4 C5 . . 121.58(14) no
C3 C4 H4 . . 119.2 no
C5 C4 H4 . . 119.2 no
C6 C5 C4 . . 117.39(14) no
C6 C5 C8 . . 121.41(13) no
C4 C5 C8 . . 121.20(14) no
C7 C6 C5 . . 121.59(14) no
C7 C6 H6 . . 119.2 no
C5 C6 H6 . . 119.2 no
C6 C7 C2 . . 119.91(14) no
C6 C7 H7 . . 120.0 no
C2 C7 H7 . . 120.0 no
C9 C8 C13 . . 117.23(14) no
C9 C8 C5 . . 121.36(14) no
C13 C8 C5 . . 121.40(14) no
C10 C9 C8 . . 121.75(15) no
C10 C9 H9 . . 119.1 no
C8 C9 H9 . . 119.1 no
C11 C10 C9 . . 119.13(15) no
C11 C10 H10 . . 120.4 no
C9 C10 H10 . . 120.4 no
C12 C11 C10 . . 121.10(14) no
C12 C11 O1 . . 118.08(14) no
C10 C11 O1 . . 120.46(14) no
C11 C12 C13 . . 119.29(15) no
C11 C12 H12 . . 120.4 no
C13 C12 H12 . . 120.4 no
C12 C13 C8 . . 121.40(15) no
C12 C13 H13 . . 119.3 no
C8 C13 H13 . . 119.3 no
O2 C14 O1 . . 124.03(14) no
O2 C14 C15 . . 126.51(14) no
O1 C14 C15 . . 109.45(12) no
C14 C15 C15 . 3_655 112.52(15) no
C14 C15 H15A . . 109.1 no
C15 C15 H15A 3_655 . 109.1 no
C14 C15 H15B . . 109.1 no
C15 C15 H15B 3_655 . 109.1 no
H15A C15 H15B . . 107.8 no

loop_
_geom_bond_atom_site_label_1
_geom_bond_atom_site_label_2
_geom_bond_site_symmetry_2
_geom_bond_distance
_geom_bond_publ_flag
O1 C14 . 1.3557(19) no
O1 C11 . 1.4074(18) no
O2 C14 . 1.1956(19) no
N1 C1 . 1.142(2) no
C1 C2 . 1.443(2) no
C2 C3 . 1.388(2) no
C2 C7 . 1.394(2) no
C3 C4 . 1.382(2) no
C3 H3 . 0.9500 no
C4 C5 . 1.401(2) no
C4 H4 . 0.9500 no
C5 C6 . 1.397(2) no
C5 C8 . 1.490(2) no
C6 C7 . 1.381(2) no
C6 H6 . 0.9500 no
C7 H7 . 0.9500 no
C8 C9 . 1.389(2) no
C8 C13 . 1.399(2) no
C9 C10 . 1.385(2) no
C9 H9 . 0.9500 no
C10 C11 . 1.374(2) no
C10 H10 . 0.9500 no
C11 C12 . 1.370(2) no
C12 C13 . 1.385(2) no
C12 H12 . 0.9500 no
C13 H13 . 0.9500 no
C14 C15 . 1.502(2) no
C15 C15 3_655 1.513(3) no
C15 H15A . 0.9900 no
C15 H15B . 0.9900 no

loop_
_geom_torsion_atom_site_label_1
_geom_torsion_atom_site_label_2
_geom_torsion_atom_site_label_3
_geom_torsion_atom_site_label_4
_geom_torsion_site_symmetry_1
_geom_torsion_site_symmetry_2
_geom_torsion_site_symmetry_3
_geom_torsion_site_symmetry_4
_geom_torsion
_geom_torsion_publ_flag
C7 C2 C3 C4 . . . . -0.1(2) no
C1 C2 C3 C4 . . . . -177.85(15) no
C2 C3 C4 C5 . . . . 0.5(3) no
C3 C4 C5 C6 . . . . -0.4(2) no
C3 C4 C5 C8 . . . . 179.45(14) no
C4 C5 C6 C7 . . . . -0.2(2) no
C8 C5 C6 C7 . . . . 179.95(14) no
C5 C6 C7 C2 . . . . 0.7(2) no
C3 C2 C7 C6 . . . . -0.5(2) no
C1 C2 C7 C6 . . . . 177.27(15) no
C6 C5 C8 C9 . . . . 175.72(15) no
C4 C5 C8 C9 . . . . -4.2(2) no
C6 C5 C8 C13 . . . . -3.3(2) no
C4 C5 C8 C13 . . . . 176.86(15) no
C13 C8 C9 C10 . . . . 2.2(2) no
C5 C8 C9 C10 . . . . -176.81(14) no
C8 C9 C10 C11 . . . . 0.0(3) no
C9 C10 C11 C12 . . . . -2.7(3) no
C9 C10 C11 O1 . . . . 170.29(14) no
C14 O1 C11 C12 . . . . -118.01(16) no
C14 O1 C11 C10 . . . . 68.8(2) no
C10 C11 C12 C13 . . . . 2.9(3) no
O1 C11 C12 C13 . . . . -170.23(15) no
C11 C12 C13 C8 . . . . -0.5(3) no
C9 C8 C13 C12 . . . . -2.0(3) no
C5 C8 C13 C12 . . . . 177.05(15) no
C11 O1 C14 O2 . . . . 2.7(2) no
C11 O1 C14 C15 . . . . -176.67(13) no
O2 C14 C15 C15 . . . 3_655 7.9(3) no
O1 C14 C15 C15 . . . 3_655 -172.69(16) no
